data_7035083
loop_
_publ_author_name
'Zhao, Jiong-Peng'
'Zhao, Cui'
'Song, Wei-Chao'
'Wang, Lei'
'Xie, Yabo'
'Li, Jian-Rong'
'Bu, Xian-He'

_publ_section_title
;
 4-Substituent pyridine directed cobalt(ii) azides: solvothermal
 synthesis, structure, and magnetic properties.
;
_journal_issue 22
_journal_name_full 'Dalton transactions (Cambridge, England : 2003)'
_journal_page_first 10289
_journal_page_last 10296
_journal_paper_doi 10.1039/c5dt00568j
_journal_volume 44
_journal_year 2015
_chemical_formula_moiety 'C28 H28 Co2 N16'
_chemical_formula_sum 'C28 H28 Co2 N16'
_chemical_formula_weight 706.52
_space_group_IT_number 9
_symmetry_cell_setting monoclinic
_symmetry_space_group_name_Hall 'C -2yc'
_symmetry_space_group_name_H-M 'C 1 c 1'
_atom_sites_solution_hydrogens geom
_atom_sites_solution_primary direct
_atom_sites_solution_secondary difmap
_audit_creation_method SHELXL-97
_audit_update_record
;
2015-04-15 deposited with the CCDC.
2015-04-22 downloaded from the CCDC.
;
_cell_angle_alpha 90.00
_cell_angle_beta 94.57(3)
_cell_angle_gamma 90.00
_cell_formula_units_Z 4
_cell_length_a 8.1809(16)
_cell_length_b 22.356(5)
_cell_length_c 17.634(4)
_cell_measurement_reflns_used 13843
_cell_measurement_temperature 293(2)
_cell_measurement_theta_max 27.6
_cell_measurement_theta_min 3.0
_cell_volume 3214.9(12)
_computing_cell_refinement RAPID-AUTO
_computing_data_collection 'RAPID-AUTO (Rigaku, 2004)'
_computing_data_reduction 'CrystalStructure (Rigaku/MSC'2004)'
_computing_molecular_graphics 'SHELXTL (Bruker, 1998)'
_computing_publication_material SHELXTL
_computing_structure_refinement SHELXL-97
_computing_structure_solution SHELXS-97
_diffrn_ambient_temperature 293(2)
_diffrn_detector_area_resol_mean 10.000
_diffrn_measured_fraction_theta_full 0.998
_diffrn_measured_fraction_theta_max 0.998
_diffrn_measurement_device_type 'Rigaku R-AXIS RAPID IP'
_diffrn_measurement_method \w
_diffrn_radiation_monochromator graphite
_diffrn_radiation_source 'fine-focus sealed tube'
_diffrn_radiation_type MoK\a
_diffrn_radiation_wavelength 0.71075
_diffrn_reflns_av_R_equivalents 0.0552
_diffrn_reflns_av_unetI/netI 0.0673
_diffrn_reflns_limit_h_max 9
_diffrn_reflns_limit_h_min -9
_diffrn_reflns_limit_k_max 26
_diffrn_reflns_limit_k_min -26
_diffrn_reflns_limit_l_max 20
_diffrn_reflns_limit_l_min -20
_diffrn_reflns_number 13643
_diffrn_reflns_theta_full 25.01
_diffrn_reflns_theta_max 25.01
_diffrn_reflns_theta_min 2.98
_diffrn_standards_decay_% 0
_diffrn_standards_interval_count 0
_diffrn_standards_interval_time 0
_diffrn_standards_number 0
_exptl_absorpt_coefficient_mu 1.079
_exptl_absorpt_correction_T_max 1.0000
_exptl_absorpt_correction_T_min 0.6112
_exptl_absorpt_correction_type multi-scan
_exptl_absorpt_process_details 'ABSCOR (Higashi, 1995)'
_exptl_crystal_colour red
_exptl_crystal_density_diffrn 1.460
_exptl_crystal_density_method 'not measured'
_exptl_crystal_description block
_exptl_crystal_F_000 1448
_exptl_crystal_size_max 0.20
_exptl_crystal_size_mid 0.18
_exptl_crystal_size_min 0.18
_refine_diff_density_max 0.480
_refine_diff_density_min -0.235
_refine_diff_density_rms 0.055
_refine_ls_abs_structure_details 'Flack H D (1983), Acta Cryst. A39, 876-881'
_refine_ls_abs_structure_Flack 0.00
_refine_ls_extinction_method none
_refine_ls_goodness_of_fit_ref 1.053
_refine_ls_hydrogen_treatment mixed
_refine_ls_matrix_type full
_refine_ls_number_parameters 415
_refine_ls_number_reflns 5620
_refine_ls_number_restraints 12
_refine_ls_restrained_S_all 1.074
_refine_ls_R_factor_all 0.0792
_refine_ls_R_factor_gt 0.0545
_refine_ls_shift/su_max 0.000
_refine_ls_shift/su_mean 0.000
_refine_ls_structure_factor_coef Fsqd
_refine_ls_weighting_details 'calc w=1/[\s^2^(Fo^2^)+(0.0325P)^2^+2.2917P] where P=(Fo^2^+2Fc^2^)/3'
_refine_ls_weighting_scheme calc
_refine_ls_wR_factor_gt 0.0900
_refine_ls_wR_factor_ref 0.0971
_reflns_number_gt 4296
_reflns_number_total 5620
_reflns_threshold_expression I>2sigma(I)
_cod_data_source_file c5dt00568j2.cif
_cod_data_source_block 2
_cod_depositor_comments 'Adding full bibliography for 7035081--7035083.cif.'
_cod_original_cell_volume 3214.9(11)
_cod_original_sg_symbol_H-M Cc
_cod_database_code 7035083

loop_
_symmetry_equiv_pos_as_xyz
'x, y, z'
'x, -y, z+1/2'
'x+1/2, y+1/2, z'
'x+1/2, -y+1/2, z+1/2'

loop_
_atom_site_label
_atom_site_type_symbol
_atom_site_fract_x
_atom_site_fract_y
_atom_site_fract_z
_atom_site_U_iso_or_equiv
_atom_site_adp_type
_atom_site_occupancy
_atom_site_symmetry_multiplicity
_atom_site_calc_flag
_atom_site_refinement_flags
N13 N -0.1658(6) 0.3136(2) 0.3254(3) 0.0566(15) Uani 1 1 d .
N12 N -0.0381(7) 0.3349(2) 0.3113(3) 0.0436(13) Uani 1 1 d .
N11 N 0.0856(7) 0.3541(3) 0.2966(3) 0.0576(15) Uani 1 1 d .
Co1 Co 0.27519(7) 0.37727(3) 0.38463(5) 0.0425(2) Uani 1 1 d .
Co2 Co 0.67383(7) 0.35722(3) 0.39844(4) 0.0433(2) Uani 1 1 d .
N4 N 0.7224(6) 0.4399(2) 0.3388(3) 0.0495(13) Uani 1 1 d .
N14 N 0.8629(7) 0.3829(3) 0.4840(3) 0.0576(15) Uani 1 1 d .
N1 N 0.2222(6) 0.2925(2) 0.4375(3) 0.0462(13) Uani 1 1 d .
N3 N 0.2931(6) 0.4626(2) 0.3297(3) 0.0494(14) Uani 1 1 d .
N15 N 0.9926(6) 0.4015(3) 0.4712(3) 0.0470(14) Uani 1 1 d .
N8 N 0.4872(6) 0.3954(3) 0.4599(3) 0.0463(13) Uani 1 1 d .
N5 N 0.4635(6) 0.3391(3) 0.3227(3) 0.0494(15) Uani 1 1 d .
N2 N 0.6522(6) 0.2747(2) 0.4587(3) 0.0535(14) Uani 1 1 d .
N9 N 0.5070(6) 0.4305(2) 0.5091(3) 0.0526(14) Uani 1 1 d .
N6 N 0.4523(6) 0.3038(3) 0.2726(3) 0.0531(14) Uani 1 1 d .
C8 C 0.6270(9) 0.2232(3) 0.4224(4) 0.0562(19) Uani 1 1 d .
H13 H 0.6279 0.2231 0.3697 0.067 Uiso 1 1 calc R
C1 C 0.1962(8) 0.2432(3) 0.3954(5) 0.0597(19) Uani 1 1 d .
H14 H 0.2122 0.2453 0.3439 0.072 Uiso 1 1 calc R
C21 C 0.3093(9) 0.5140(4) 0.3672(5) 0.070(2) Uani 1 1 d .
H1 H 0.3049 0.5136 0.4197 0.084 Uiso 1 1 calc R
C10 C 0.5913(9) 0.1697(3) 0.5387(4) 0.064(2) Uani 1 1 d D
C2 C 0.1476(9) 0.1905(3) 0.4237(5) 0.064(2) Uani 1 1 d .
H16 H 0.1296 0.1579 0.3914 0.077 Uiso 1 1 calc R
C7 C 0.1978(9) 0.2879(3) 0.5110(4) 0.0612(19) Uani 1 1 d .
H17 H 0.2152 0.3212 0.5422 0.073 Uiso 1 1 calc R
C3 C 0.1250(9) 0.1846(3) 0.4989(5) 0.063(2) Uani 1 1 d D
C28 C 0.7622(10) 0.4899(3) 0.3767(5) 0.071(2) Uani 1 1 d .
H2 H 0.7598 0.4902 0.4294 0.086 Uiso 1 1 calc R
C4 C 0.0742(10) 0.1258(4) 0.5283(5) 0.091(3) Uani 1 1 d D
H24 H 0.0963 0.0924 0.4993 0.109 Uiso 1 1 calc R
C15 C 0.2959(10) 0.4657(4) 0.2545(5) 0.073(2) Uani 1 1 d .
H3 H 0.2834 0.4304 0.2267 0.087 Uiso 1 1 calc R
C13 C 0.6213(10) 0.2217(4) 0.5743(5) 0.078(2) Uani 1 1 d .
H20 H 0.6237 0.2235 0.6271 0.094 Uiso 1 1 calc R
C9 C 0.5993(9) 0.1694(3) 0.4586(4) 0.073(2) Uani 1 1 d .
H21 H 0.5863 0.1340 0.4310 0.087 Uiso 1 1 calc R
C6 C 0.1467(9) 0.2342(4) 0.5426(4) 0.071(2) Uani 1 1 d .
H22 H 0.1276 0.2326 0.5938 0.085 Uiso 1 1 calc R
N7 N 0.4387(9) 0.2698(4) 0.2238(4) 0.104(3) Uani 1 1 d .
C17 C 0.3366(10) 0.5701(5) 0.2543(6) 0.084(3) Uani 1 1 d DU
C20 C 0.3322(10) 0.5675(3) 0.3319(5) 0.079(3) Uani 1 1 d .
H5 H 0.3449 0.6023 0.3606 0.095 Uiso 1 1 calc R
C22 C 0.7238(9) 0.4421(4) 0.2650(5) 0.073(2) Uani 1 1 d .
H6 H 0.6939 0.4081 0.2370 0.088 Uiso 1 1 calc R
C14 C 0.6490(10) 0.2731(4) 0.5333(5) 0.067(2) Uani 1 1 d .
H23 H 0.6663 0.3087 0.5601 0.080 Uiso 1 1 calc R
C27 C 0.8070(11) 0.5414(4) 0.3407(7) 0.101(4) Uani 1 1 d .
H7 H 0.8337 0.5751 0.3699 0.121 Uiso 1 1 calc R
C24 C 0.8136(10) 0.5447(5) 0.2645(8) 0.110(4) Uani 1 1 d DU
N10 N 0.5251(10) 0.4659(3) 0.5558(4) 0.108(3) Uani 1 1 d .
C18 C 0.3688(15) 0.6240(4) 0.2064(7) 0.132(5) Uani 1 1 d DU
H2A H 0.3834 0.6186 0.1550 0.158 Uiso 1 1 calc R
C19 C 0.3766(15) 0.6754(5) 0.2330(8) 0.144(5) Uani 1 1 d D
H27A H 0.3623 0.6816 0.2842 0.173 Uiso 1 1 calc R
H27B H 0.3967 0.7077 0.2019 0.173 Uiso 1 1 calc R
C16 C 0.3161(11) 0.5176(4) 0.2158(5) 0.090(3) Uani 1 1 d .
H10 H 0.3159 0.5172 0.1631 0.108 Uiso 1 1 calc R
N16 N 1.1192(6) 0.4199(2) 0.4613(3) 0.0584(15) Uani 1 1 d .
C11 C 0.5549(11) 0.1148(4) 0.5802(5) 0.094(3) Uani 1 1 d D
H23A H 0.5351 0.1205 0.6310 0.113 Uiso 1 1 calc R
C12 C 0.5464(13) 0.0616(4) 0.5577(7) 0.126(4) Uani 1 1 d D
H26A H 0.5648 0.0524 0.5077 0.151 Uiso 1 1 calc R
H26B H 0.5218 0.0312 0.5911 0.151 Uiso 1 1 calc R
C5 C 0.0044(12) 0.1164(5) 0.5881(5) 0.120(4) Uani 1 1 d D
H25A H -0.0205 0.1482 0.6191 0.145 Uiso 1 1 calc R
H25B H -0.0223 0.0775 0.6014 0.145 Uiso 1 1 calc R
C23 C 0.7674(11) 0.4925(5) 0.2266(5) 0.090(3) Uani 1 1 d .
H12 H 0.7658 0.4914 0.1739 0.108 Uiso 1 1 calc R
C26 C 0.8867(17) 0.6109(7) 0.1739(6) 0.168(6) Uani 1 1 d D
H28A H 0.8714 0.5777 0.1424 0.202 Uiso 1 1 calc R
H28B H 0.9186 0.6473 0.1540 0.202 Uiso 1 1 calc R
C25 C 0.8650(14) 0.6069(5) 0.2418(7) 0.131(5) Uani 1 1 d DU
H1A H 0.8786 0.6386 0.2758 0.157 Uiso 1 1 calc R

loop_
_atom_site_aniso_label
_atom_site_aniso_U_11
_atom_site_aniso_U_22
_atom_site_aniso_U_33
_atom_site_aniso_U_23
_atom_site_aniso_U_13
_atom_site_aniso_U_12
N13 0.035(3) 0.054(4) 0.081(4) -0.016(3) 0.008(3) 0.000(3)
N12 0.034(3) 0.050(4) 0.046(3) -0.004(3) -0.001(3) 0.001(3)
N11 0.028(3) 0.079(4) 0.066(4) 0.009(3) 0.011(3) -0.012(3)
Co1 0.0262(4) 0.0432(4) 0.0585(5) -0.0007(4) 0.0073(4) -0.0023(4)
Co2 0.0277(4) 0.0466(4) 0.0561(5) -0.0064(4) 0.0071(4) -0.0033(4)
N4 0.041(3) 0.044(3) 0.065(4) 0.005(3) 0.008(3) -0.005(2)
N14 0.040(4) 0.078(4) 0.054(4) -0.006(3) 0.002(3) -0.012(3)
N1 0.030(3) 0.054(4) 0.055(4) 0.004(3) 0.009(2) -0.003(2)
N3 0.033(3) 0.050(4) 0.067(4) 0.004(3) 0.012(3) 0.001(2)
N15 0.032(3) 0.055(4) 0.054(3) -0.012(3) 0.007(3) 0.006(3)
N8 0.033(3) 0.055(4) 0.051(4) -0.014(3) 0.003(3) -0.011(3)
N5 0.031(3) 0.055(4) 0.063(4) -0.016(3) 0.012(3) 0.008(3)
N2 0.042(3) 0.056(4) 0.062(4) 0.001(3) -0.001(3) 0.005(3)
N9 0.047(3) 0.054(4) 0.057(4) -0.009(3) 0.006(3) 0.004(3)
N6 0.041(3) 0.062(4) 0.056(4) 0.004(3) 0.004(3) -0.004(3)
C8 0.059(5) 0.061(5) 0.049(4) -0.005(4) 0.009(3) 0.004(4)
C1 0.052(4) 0.052(4) 0.076(5) -0.009(4) 0.011(4) -0.016(4)
C21 0.063(5) 0.056(5) 0.090(6) 0.005(4) 0.001(4) -0.002(4)
C10 0.067(5) 0.054(5) 0.072(6) 0.012(4) 0.009(4) 0.025(4)
C2 0.064(5) 0.049(4) 0.078(6) 0.002(4) 0.003(4) -0.014(3)
C7 0.069(5) 0.053(4) 0.061(5) 0.001(4) 0.006(4) -0.007(3)
C3 0.052(4) 0.053(5) 0.083(6) 0.019(4) 0.001(4) -0.002(3)
C28 0.059(4) 0.051(4) 0.103(6) 0.006(5) 0.000(4) -0.002(4)
C4 0.075(5) 0.069(6) 0.130(8) 0.034(5) 0.028(5) 0.004(5)
C15 0.069(5) 0.067(6) 0.084(6) 0.010(4) 0.023(4) 0.010(4)
C13 0.082(6) 0.093(7) 0.060(5) -0.001(5) 0.008(4) 0.025(5)
C9 0.081(5) 0.049(4) 0.088(6) 0.002(4) 0.005(4) -0.007(4)
C6 0.073(5) 0.088(7) 0.053(5) 0.019(4) 0.012(4) -0.001(5)
N7 0.105(6) 0.122(7) 0.084(5) -0.050(5) 0.002(4) -0.014(5)
C17 0.050(5) 0.093(7) 0.111(8) 0.051(6) 0.015(5) 0.006(5)
C20 0.064(5) 0.043(5) 0.129(8) 0.007(5) -0.003(5) -0.006(4)
C22 0.061(5) 0.090(6) 0.069(5) 0.016(4) 0.004(4) -0.001(4)
C14 0.081(5) 0.056(5) 0.062(5) 0.004(4) -0.002(4) 0.004(4)
C27 0.068(6) 0.047(5) 0.186(11) 0.033(6) -0.006(7) -0.004(4)
C24 0.051(5) 0.094(8) 0.187(12) 0.079(8) 0.030(6) 0.010(5)
N10 0.128(6) 0.117(6) 0.077(5) -0.056(5) 0.002(4) 0.010(5)
C18 0.141(11) 0.084(8) 0.174(12) 0.035(7) 0.037(9) 0.007(8)
C19 0.143(11) 0.102(9) 0.191(12) 0.013(9) 0.033(9) 0.001(8)
C16 0.110(7) 0.067(6) 0.096(7) 0.026(5) 0.023(5) 0.006(5)
N16 0.030(3) 0.063(4) 0.085(4) -0.011(3) 0.023(3) -0.007(3)
C11 0.096(7) 0.098(8) 0.090(7) 0.013(6) 0.019(6) 0.006(6)
C12 0.144(10) 0.076(7) 0.161(10) 0.040(7) 0.022(8) -0.017(7)
C5 0.120(9) 0.109(8) 0.131(9) 0.054(7) 0.006(7) -0.032(6)
C23 0.064(5) 0.127(8) 0.081(6) 0.048(6) 0.019(4) 0.016(6)
C26 0.167(12) 0.230(15) 0.107(9) 0.014(10) 0.003(9) 0.091(11)
C25 0.103(8) 0.143(10) 0.145(12) 0.040(9) 0.000(9) -0.011(8)

loop_
_atom_type_symbol
_atom_type_description
_atom_type_scat_dispersion_real
_atom_type_scat_dispersion_imag
_atom_type_scat_source
C C 0.0033 0.0016 'International Tables Vol C Tables 4.2.6.8 and 6.1.1.4'
H H 0.0000 0.0000 'International Tables Vol C Tables 4.2.6.8 and 6.1.1.4'
N N 0.0061 0.0033 'International Tables Vol C Tables 4.2.6.8 and 6.1.1.4'
Co Co 0.3494 0.9721 'International Tables Vol C Tables 4.2.6.8 and 6.1.1.4'

loop_
_geom_angle_atom_site_label_1
_geom_angle_atom_site_label_2
_geom_angle_atom_site_label_3
_geom_angle
_geom_angle_site_symmetry_1
_geom_angle_site_symmetry_3
N12 N13 Co2 122.1(4) . 1_455
N11 N12 N13 178.2(7) . .
N12 N11 Co1 121.4(5) . .
N5 Co1 N8 79.1(2) . .
N5 Co1 N3 92.6(2) . .
N8 Co1 N3 91.7(2) . .
N5 Co1 N16 170.1(2) . 1_455
N8 Co1 N16 91.0(2) . 1_455
N3 Co1 N16 87.4(2) . 1_455
N5 Co1 N11 92.5(2) . .
N8 Co1 N11 171.5(2) . .
N3 Co1 N11 87.7(2) . .
N16 Co1 N11 97.4(2) 1_455 .
N5 Co1 N1 92.7(2) . .
N8 Co1 N1 94.5(2) . .
N3 Co1 N1 172.42(18) . .
N16 Co1 N1 88.2(2) 1_455 .
N11 Co1 N1 86.8(2) . .
N8 Co2 N5 79.54(19) . .
N8 Co2 N13 171.7(2) . 1_655
N5 Co2 N13 92.3(2) . 1_655
N8 Co2 N2 90.1(2) . .
N5 Co2 N2 93.0(2) . .
N13 Co2 N2 89.1(2) 1_655 .
N8 Co2 N14 92.3(2) . .
N5 Co2 N14 171.8(2) . .
N13 Co2 N14 95.9(2) 1_655 .
N2 Co2 N14 88.0(2) . .
N8 Co2 N4 94.1(2) . .
N5 Co2 N4 91.6(2) . .
N13 Co2 N4 87.3(2) 1_655 .
N2 Co2 N4 174.23(19) . .
N14 Co2 N4 87.9(2) . .
C22 N4 C28 116.7(7) . .
C22 N4 Co2 122.0(5) . .
C28 N4 Co2 121.1(5) . .
N15 N14 Co2 124.6(5) . .
C7 N1 C1 116.5(6) . .
C7 N1 Co1 122.5(5) . .
C1 N1 Co1 120.7(5) . .
C21 N3 C15 116.3(7) . .
C21 N3 Co1 123.5(5) . .
C15 N3 Co1 120.1(5) . .
N16 N15 N14 177.7(7) . .
N9 N8 Co2 125.8(4) . .
N9 N8 Co1 130.2(4) . .
Co2 N8 Co1 100.8(2) . .
N6 N5 Co2 127.2(4) . .
N6 N5 Co1 129.2(5) . .
Co2 N5 Co1 100.6(3) . .
C14 N2 C8 116.3(7) . .
C14 N2 Co2 121.8(5) . .
C8 N2 Co2 121.6(5) . .
N10 N9 N8 178.2(7) . .
N7 N6 N5 178.8(7) . .
N2 C8 C9 123.7(7) . .
N1 C1 C2 123.6(7) . .
N3 C21 C20 122.9(8) . .
C13 C10 C9 116.8(7) . .
C13 C10 C11 121.9(8) . .
C9 C10 C11 121.3(8) . .
C1 C2 C3 120.7(7) . .
N1 C7 C6 121.8(7) . .
C6 C3 C2 117.0(7) . .
C6 C3 C4 123.6(8) . .
C2 C3 C4 119.3(8) . .
N4 C28 C27 122.1(9) . .
C5 C4 C3 126.9(10) . .
N3 C15 C16 123.6(8) . .
C10 C13 C14 120.5(8) . .
C8 C9 C10 118.5(7) . .
C3 C6 C7 120.3(7) . .
C16 C17 C20 116.7(8) . .
C16 C17 C18 115.5(10) . .
C20 C17 C18 127.7(10) . .
C21 C20 C17 120.3(8) . .
N4 C22 C23 123.0(8) . .
N2 C14 C13 124.1(8) . .
C24 C27 C28 122.6(10) . .
C27 C24 C23 113.7(9) . .
C27 C24 C25 110.3(12) . .
C23 C24 C25 135.9(12) . .
C19 C18 C17 122.3(13) . .
C17 C16 C15 120.1(9) . .
N15 N16 Co1 121.8(5) . 1_655
C12 C11 C10 129.9(10) . .
C22 C23 C24 121.7(9) . .
C26 C25 C24 113.0(14) . .

loop_
_geom_bond_atom_site_label_1
_geom_bond_atom_site_label_2
_geom_bond_distance
_geom_bond_site_symmetry_2
N13 N12 1.192(7) .
N13 Co2 2.144(5) 1_455
N12 N11 1.148(7) .
N11 Co1 2.168(6) .
Co1 N5 2.135(5) .
Co1 N8 2.137(5) .
Co1 N3 2.150(5) .
Co1 N16 2.154(5) 1_455
Co1 N1 2.170(5) .
Co2 N8 2.121(5) .
Co2 N5 2.131(6) .
Co2 N13 2.144(5) 1_655
Co2 N2 2.143(6) .
Co2 N14 2.152(6) .
Co2 N4 2.180(5) .
N4 C22 1.302(8) .
N4 C28 1.330(8) .
N14 N15 1.178(7) .
N1 C7 1.331(8) .
N1 C1 1.336(8) .
N3 C21 1.326(8) .
N3 C15 1.331(9) .
N15 N16 1.141(7) .
N8 N9 1.170(7) .
N5 N6 1.183(7) .
N2 C14 1.319(9) .
N2 C8 1.324(8) .
N9 N10 1.143(7) .
N6 N7 1.148(8) .
C8 C9 1.389(9) .
C1 C2 1.353(9) .
C21 C20 1.369(10) .
C10 C13 1.335(10) .
C10 C9 1.419(10) .
C10 C11 1.471(8) .
C2 C3 1.359(10) .
C7 C6 1.400(10) .
C3 C6 1.354(11) .
C3 C4 1.484(7) .
C28 C27 1.378(11) .
C4 C5 1.256(8) .
C15 C16 1.364(10) .
C13 C14 1.386(10) .
C17 C16 1.358(12) .
C17 C20 1.374(12) .
C17 C18 1.508(8) .
C22 C23 1.376(11) .
C27 C24 1.351(15) .
C24 C23 1.382(13) .
C24 C25 1.514(9) .
C18 C19 1.241(8) .
N16 Co1 2.154(5) 1_655
C11 C12 1.255(8) .
C26 C25 1.229(9) .
